data_4030607
loop_
_publ_author_name
'Jung, D.-K.'
'Gravereau, P.'
'Demazeau, G.'

_publ_section_title
;
 Stabilization of six-coordinated iridium(VI) in a perovskite oxygen
 lattice Ba2MIrO6 (M = Ca, Sr)
;
_journal_name_full 'European Journal of Solid State and Inorganic Chemistry'
_journal_page_first 1025
_journal_page_last 1037
_journal_volume 30
_journal_year 1993
_chemical_formula_sum 'Ba2 Ir O6 Sr'
_chemical_formula_weight 650.50
_space_group_IT_number 166
_symmetry_cell_setting rhombohedral
_symmetry_Int_Tables_number 166
_symmetry_space_group_name_Hall '-P 3* 2'
_symmetry_space_group_name_H-M 'R -3 m :R'
_cell_angle_alpha 60.48(5)
_cell_angle_beta 60.48(5)
_cell_angle_gamma 60.48(5)
_cell_formula_units_Z 1
_cell_length_a 6.0250(1)
_cell_length_b 6.0250(1)
_cell_length_c 6.0250(1)
_cell_volume 156.33(10)
_diffrn_ambient_temperature 298
_diffrn_radiation_probe x-ray
_diffrn_radiation_type CuK\a
_diffrn_radiation_wavelength 1.5418
_exptl_crystal_density_diffrn 6.910
_exptl_crystal_F_000 275
_pd_proc_ls_prof_R_factor 0.106
_pd_proc_ls_prof_wR_factor 0.129
_refine_ls_R_I_factor 0.033
_cod_data_source_file EJSSIC-1993-30-1025-1037-2.cif
_cod_data_source_block Ba2SrIrO6
_cod_depositor_comments
;
Rietveld refinements, software DBW3.2S
;
_cod_original_cell_volume 156.33(11)
_cod_original_sg_symbol_H-M 'R -3 m r'
_cod_database_code 4030607

loop_
_symmetry_equiv_pos_site_id
_symmetry_equiv_pos_as_xyz
1 x,y,z
2 z,x,y
3 y,z,x
4 -y,-x,-z
5 -z,-y,-x
6 -x,-z,-y
7 -x,-y,-z
8 -z,-x,-y
9 -y,-z,-x
10 y,x,z
11 z,y,x
12 x,z,y

loop_
_atom_site_label
_atom_site_type_symbol
_atom_site_thermal_displace_type
_atom_site_fract_x
_atom_site_fract_y
_atom_site_fract_z
_atom_site_occupancy
_atom_site_U_iso_or_equiv
Ir Ir Uiso 0.50000 0.50000 0.50000 1.000 0.0025
O O Uiso 0.7222(13) 0.7222(13) 0.2747(13) 1.000 0.039(3)
Ba Ba Uiso 0.25050(10) 0.25050(10) 0.25050(10) 1.000 0.0068(5)
Sr Sr Uiso 0.00000 0.00000 0.00000 1.000 0.0148(8)

loop_
_atom_type_symbol
_atom_type_description
_atom_type_scat_dispersion_real
_atom_type_scat_dispersion_imag
_atom_type_scat_source
Ba Ba -1.0456 8.4617 ' International Tables Vol C Tables 4.2.6.8 and 6.1.1.4'
Ir Ir -4.7710 6.5667 ' International Tables Vol C Tables 4.2.6.8 and 6.1.1.4'
O O 0.0492 0.0322 ' International Tables Vol C Tables 4.2.6.8 and 6.1.1.4'
Sr Sr -0.3528 1.8200 ' International Tables Vol C Tables 4.2.6.8 and 6.1.1.4'

loop_
_geom_angle_atom_site_label_1
_geom_angle_atom_site_label_2
_geom_angle_atom_site_label_3
_geom_angle
_geom_angle_site_symmetry_1
_geom_angle_site_symmetry_3
_geom_angle_publ_flag
O Ir O 91.2(3) . 2_555 yes
O Ir O 91.2(4) . 3_555 yes
O Ir O 180.00 . 4_666 yes
O Ir O 88.8(3) . 5_666 yes
O Ir O 88.8(4) . 6_666 yes
O Ir O 91.2(3) 2_555 3_555 yes
O Ir O 88.8(3) 2_555 4_666 yes
O Ir O 180.00 2_555 5_666 yes
O Ir O 88.8(3) 2_555 6_666 yes
O Ir O 88.8(4) 3_555 4_666 yes
O Ir O 88.8(3) 3_555 5_666 yes
O Ir O 180.00 3_555 6_666 yes
O Ir O 91.2(3) 4_666 5_666 yes
O Ir O 91.2(4) 4_666 6_666 yes
O Ir O 91.2(3) 5_666 6_666 yes

loop_
_geom_bond_atom_site_label_1
_geom_bond_atom_site_label_2
_geom_bond_distance
_geom_bond_site_symmetry_2
_geom_bond_publ_flag
Ir O 1.900(8) . yes
Ir O 1.900(7) 2_555 yes
Ir O 1.900(8) 3_555 yes
Ir O 1.900(8) 4_666 yes
Ir O 1.900(7) 5_666 yes
Ir O 1.900(8) 6_666 yes
